data_1567548
loop_
_publ_author_name
'Muraoka, Masanobu'
'Goto, Masahide'
'Minami, Masaki'
'Zhou, Dayang'
'Suzuki, Takeyuki'
'Yajima, Tatsuo'
'Hayashi, Jun'ichi'
'Sogawa, Hiromitsu'
'Sanda, Fumio'

_publ_section_title
;
 Ethynylene-linked multifunctional benzoxazines: the effect of the
 ethynylene group and packing on thermal behavior
;
_journal_issue 39
_journal_name_full 'Polymer Chemistry'
_journal_page_first 5590
_journal_page_last 5596
_journal_paper_doi 10.1039/D2PY00840H
_journal_volume 13
_journal_year 2022
_chemical_formula_moiety 'C22 H17 N O'
_chemical_formula_sum 'C22 H17 N O'
_chemical_formula_weight 311.38
_space_group_crystal_system triclinic
_space_group_IT_number 2
_space_group_name_Hall '-P 1'
_space_group_name_H-M_alt 'P -1'
_atom_sites_solution_hydrogens geom
_atom_sites_solution_primary direct
_atom_sites_solution_secondary difmap
_audit_block_doi 10.5517/ccdc.csd.cc2bpcv8
_audit_update_record
;
2022-04-09 deposited with the CCDC.	2022-08-26 downloaded from the CCDC.
;
_cell_angle_alpha 98.672(7)
_cell_angle_beta 96.018(7)
_cell_angle_gamma 90.007(6)
_cell_formula_units_Z 4
_cell_length_a 7.4998(13)
_cell_length_b 11.4895(17)
_cell_length_c 18.504(3)
_cell_measurement_reflns_used 11580
_cell_measurement_temperature 123
_cell_measurement_theta_max 27.58
_cell_measurement_theta_min 1.79
_cell_volume 1567.3(4)
_computing_cell_refinement 'RAPID AUTO'
_computing_data_collection 'RAPID AUTO (Rigaku, ????)'
_computing_data_reduction 'RAPID AUTO'
_computing_molecular_graphics 'CrystalStructure 4.3'
_computing_publication_material 'CrystalStructure 4.3 (Rigaku, 2018)'
_computing_structure_refinement 'SHELXL Version 2018/3 (Sheldrick, 2008)'
_computing_structure_solution 'SHELXT Version 2018/2 (Sheldrick, 2014)'
_diffrn_ambient_temperature 123
_diffrn_detector_area_resol_mean 10.000
_diffrn_measured_fraction_theta_full 0.994
_diffrn_measured_fraction_theta_max 0.994
_diffrn_measurement_device_type 'Rigaku R-AXIS RAPID'
_diffrn_measurement_method \w
_diffrn_radiation_type 'Mo K\a'
_diffrn_radiation_wavelength 0.71075
_diffrn_reflns_av_R_equivalents 0.0420
_diffrn_reflns_av_unetI/netI 0.0620
_diffrn_reflns_Laue_measured_fraction_full 0.994
_diffrn_reflns_Laue_measured_fraction_max 0.994
_diffrn_reflns_limit_h_max 9
_diffrn_reflns_limit_h_min -9
_diffrn_reflns_limit_k_max 13
_diffrn_reflns_limit_k_min -14
_diffrn_reflns_limit_l_max 24
_diffrn_reflns_limit_l_min -24
_diffrn_reflns_number 14826
_diffrn_reflns_point_group_measured_fraction_full 0.994
_diffrn_reflns_point_group_measured_fraction_max 0.994
_diffrn_reflns_theta_full 25.242
_diffrn_reflns_theta_max 27.485
_diffrn_reflns_theta_min 1.793
_diffrn_standards_number 0
_exptl_absorpt_coefficient_mu 0.080
_exptl_absorpt_correction_T_max 0.978
_exptl_absorpt_correction_T_min 0.751
_exptl_absorpt_correction_type multi-scan
_exptl_absorpt_process_details 'ABSCOR (Rigaku, 1995)'
_exptl_crystal_colour colorless
_exptl_crystal_density_diffrn 1.319
_exptl_crystal_density_method 'not measured'
_exptl_crystal_description block
_exptl_crystal_F_000 656.00
_exptl_crystal_size_max 0.490
_exptl_crystal_size_mid 0.320
_exptl_crystal_size_min 0.280
_refine_diff_density_max 0.78
_refine_diff_density_min -0.38
_refine_ls_extinction_method none
_refine_ls_goodness_of_fit_ref 1.063
_refine_ls_hydrogen_treatment constr
_refine_ls_number_parameters 433
_refine_ls_number_reflns 7140
_refine_ls_number_restraints 0
_refine_ls_R_factor_all 0.1258
_refine_ls_R_factor_gt 0.0907
_refine_ls_shift/su_max 0.000
_refine_ls_structure_factor_coef Fsqd
_refine_ls_weighting_details 'w = 1/[\s^2^(Fo^2^)+(0.0152P)^2^+6.3219P] where P=(Fo^2^+2Fc^2^)/3'
_refine_ls_weighting_scheme calc
_refine_ls_wR_factor_gt 0.1921
_refine_ls_wR_factor_ref 0.2077
_reflns_Friedel_coverage 0.000
_reflns_number_gt 4935
_reflns_number_total 7140
_reflns_threshold_expression F^2^>2.0\s(F^2^)
_cod_data_source_file d2py00840h5.cif
_cod_data_source_block 210421-2
_cod_depositor_comments 'Adding full bibliography for 1567548.cif.'
_cod_original_cell_volume 1567.4(4)
_cod_database_code 1567548

loop_
_space_group_symop_id
_space_group_symop_operation_xyz
1 +X,+Y,+Z
2 -X,-Y,-Z

loop_
_atom_site_label
_atom_site_type_symbol
_atom_site_fract_x
_atom_site_fract_y
_atom_site_fract_z
_atom_site_U_iso_or_equiv
_atom_site_adp_type
_atom_site_occupancy
_atom_site_site_symmetry_order
_atom_site_calc_flag
_atom_site_refinement_flags_posn
_atom_site_refinement_flags_adp
_atom_site_refinement_flags_occupancy
_atom_site_disorder_assembly
_atom_site_disorder_group
O1 O 1.1477(4) 0.2991(2) 0.72490(14) 0.0252(6) Uani 1 1 d . . . . .
O2 O 0.6481(4) 0.3106(2) 0.72492(14) 0.0257(6) Uani 1 1 d . . . . .
N1 N 0.9923(4) 0.4087(3) 0.64092(15) 0.0199(6) Uani 1 1 d . . . . .
N2 N 0.4921(4) 0.1603(3) 0.64154(16) 0.0206(6) Uani 1 1 d . . . . .
C1 C 0.5100(4) 0.3930(3) 0.16610(19) 0.0195(7) Uani 1 1 d . . . . .
H1 H 0.575645 0.464794 0.181163 0.023 Uiso 1 1 calc R U . . .
C2 C 0.4384(5) 0.3635(4) 0.0940(2) 0.0270(8) Uani 1 1 d . . . . .
H2 H 0.456765 0.414896 0.059639 0.032 Uiso 1 1 calc R U . . .
C3 C 0.3401(5) 0.2601(4) 0.0708(2) 0.0326(9) Uani 1 1 d . . . . .
H3 H 0.291516 0.240565 0.020923 0.039 Uiso 1 1 calc R U . . .
C4 C 0.3136(5) 0.1862(3) 0.1204(2) 0.0301(9) Uani 1 1 d . . . . .
H4 H 0.245361 0.115571 0.104799 0.036 Uiso 1 1 calc R U . . .
C5 C 0.3852(5) 0.2134(3) 0.1931(2) 0.0254(8) Uani 1 1 d . . . . .
H5 H 0.365946 0.161357 0.226902 0.030 Uiso 1 1 calc R U . . .
C6 C 0.4866(4) 0.3181(3) 0.21706(19) 0.0187(7) Uani 1 1 d . . . . .
C7 C 0.5705(5) 0.3409(3) 0.2904(2) 0.0239(7) Uani 1 1 d . . . . .
C8 C 0.6465(5) 0.3570(3) 0.35128(19) 0.0214(7) Uani 1 1 d . . . . .
C9 C 0.7391(4) 0.3727(3) 0.42418(18) 0.0190(7) Uani 1 1 d . . . . .
C10 C 0.7110(4) 0.4703(3) 0.47523(19) 0.0199(7) Uani 1 1 d . . . . .
H6 H 0.632215 0.529542 0.461108 0.024 Uiso 1 1 calc R U . . .
C11 C 0.7951(4) 0.4837(3) 0.54654(19) 0.0191(7) Uani 1 1 d . . . . .
H7 H 0.772334 0.551188 0.580597 0.023 Uiso 1 1 calc R U . . .
C12 C 0.9146(4) 0.3975(3) 0.56870(18) 0.0171(6) Uani 1 1 d . . . . .
C13 C 0.9452(4) 0.3003(3) 0.51658(18) 0.0186(7) Uani 1 1 d . . . . .
H8 H 1.026556 0.241882 0.529997 0.022 Uiso 1 1 calc R U . . .
C14 C 0.8602(5) 0.2875(3) 0.44632(19) 0.0203(7) Uani 1 1 d . . . . .
H9 H 0.883237 0.220267 0.412108 0.024 Uiso 1 1 calc R U . . .
C15 C 0.9458(5) 0.5043(3) 0.69662(18) 0.0205(7) Uani 1 1 d . . . . .
H10 H 0.813687 0.510780 0.694018 0.025 Uiso 1 1 calc R U . . .
H11 H 0.995340 0.579465 0.686752 0.025 Uiso 1 1 calc R U . . .
C16 C 1.0194(4) 0.4830(3) 0.77324(18) 0.0160(6) Uani 1 1 d . . . . .
C17 C 0.9922(4) 0.5673(3) 0.83358(18) 0.0187(7) Uani 1 1 d . . . . .
H12 H 0.930552 0.637440 0.826170 0.022 Uiso 1 1 calc R U . . .
C18 C 1.0540(5) 0.5496(4) 0.9037(2) 0.0291(8) Uani 1 1 d . . . . .
H13 H 1.035756 0.607307 0.944610 0.035 Uiso 1 1 calc R U . . .
C19 C 1.1442(5) 0.4454(4) 0.9140(2) 0.0353(10) Uani 1 1 d . . . . .
H14 H 1.186369 0.432615 0.962401 0.042 Uiso 1 1 calc R U . . .
C20 C 1.1727(5) 0.3612(3) 0.8549(2) 0.0266(8) Uani 1 1 d . . . . .
H15 H 1.232953 0.290541 0.862226 0.032 Uiso 1 1 calc R U . . .
C21 C 1.1118(5) 0.3815(3) 0.7848(2) 0.0211(7) Uani 1 1 d . . . . .
C22 C 1.1587(5) 0.3533(3) 0.66106(19) 0.0224(7) Uani 1 1 d . . . . .
H16 H 1.186794 0.293156 0.619783 0.027 Uiso 1 1 calc R U . . .
H17 H 1.256822 0.413047 0.670780 0.027 Uiso 1 1 calc R U . . .
C23 C 0.0107(5) -0.0576(3) 0.16536(19) 0.0225(7) Uani 1 1 d . . . . .
H18 H 0.075004 -0.122178 0.181045 0.027 Uiso 1 1 calc R U . . .
C24 C -0.0602(5) -0.0623(3) 0.09265(19) 0.0215(7) Uani 1 1 d . . . . .
H19 H -0.041758 -0.129688 0.057781 0.026 Uiso 1 1 calc R U . . .
C25 C -0.1578(5) 0.0310(3) 0.0708(2) 0.0261(8) Uani 1 1 d . . . . .
H20 H -0.204929 0.027372 0.020769 0.031 Uiso 1 1 calc R U . . .
C26 C -0.1872(5) 0.1283(3) 0.1203(2) 0.0283(8) Uani 1 1 d . . . . .
H21 H -0.257505 0.190523 0.104734 0.034 Uiso 1 1 calc R U . . .
C27 C -0.1161(5) 0.1364(3) 0.1920(2) 0.0280(8) Uani 1 1 d . . . . .
H22 H -0.135770 0.204737 0.225861 0.034 Uiso 1 1 calc R U . . .
C28 C -0.0146(5) 0.0448(3) 0.2156(2) 0.0253(8) Uani 1 1 d . . . . .
C29 C 0.0697(5) 0.0584(3) 0.2900(2) 0.0237(7) Uani 1 1 d . . . . .
C30 C 0.1462(5) 0.0710(3) 0.35091(19) 0.0207(7) Uani 1 1 d . . . . .
C31 C 0.2391(4) 0.0902(3) 0.42389(18) 0.0187(7) Uani 1 1 d . . . . .
C32 C 0.2107(5) 0.0176(3) 0.47532(19) 0.0209(7) Uani 1 1 d . . . . .
H23 H 0.131445 -0.048383 0.461550 0.025 Uiso 1 1 calc R U . . .
C33 C 0.2962(4) 0.0396(3) 0.54675(19) 0.0194(7) Uani 1 1 d . . . . .
H24 H 0.273924 -0.011390 0.580847 0.023 Uiso 1 1 calc R U . . .
C34 C 0.4142(4) 0.1355(3) 0.56897(17) 0.0170(6) Uani 1 1 d . . . . .
C35 C 0.4456(4) 0.2076(3) 0.51658(18) 0.0190(7) Uani 1 1 d . . . . .
H25 H 0.527094 0.272449 0.530021 0.023 Uiso 1 1 calc R U . . .
C36 C 0.3604(5) 0.1860(3) 0.44578(19) 0.0200(7) Uani 1 1 d . . . . .
H26 H 0.383748 0.236286 0.411446 0.024 Uiso 1 1 calc R U . . .
C37 C 0.4463(5) 0.0907(3) 0.69605(18) 0.0205(7) Uani 1 1 d . . . . .
H27 H 0.496987 0.011061 0.685887 0.025 Uiso 1 1 calc R U . . .
H28 H 0.314328 0.082240 0.693484 0.025 Uiso 1 1 calc R U . . .
C38 C 0.5204(5) 0.1498(3) 0.7727(2) 0.0239(7) Uani 1 1 d . . . . .
C39 C 0.4917(5) 0.1008(3) 0.83435(19) 0.0228(7) Uani 1 1 d . . . . .
H29 H 0.426697 0.028374 0.827920 0.027 Uiso 1 1 calc R U . . .
C40 C 0.5538(5) 0.1527(3) 0.90547(19) 0.0206(7) Uani 1 1 d . . . . .
H30 H 0.534334 0.114712 0.946201 0.025 Uiso 1 1 calc R U . . .
C41 C 0.6442(5) 0.2604(3) 0.9164(2) 0.0261(8) Uani 1 1 d . . . . .
H31 H 0.686193 0.297173 0.964700 0.031 Uiso 1 1 calc R U . . .
C42 C 0.6729(5) 0.3143(3) 0.8551(2) 0.0288(8) Uani 1 1 d . . . . .
H32 H 0.732458 0.388680 0.861670 0.035 Uiso 1 1 calc R U . . .
C43 C 0.6125(5) 0.2569(3) 0.78383(19) 0.0229(7) Uani 1 1 d . . . . .
C44 C 0.6593(5) 0.2248(3) 0.66104(19) 0.0233(7) Uani 1 1 d . . . . .
H33 H 0.757083 0.169557 0.670880 0.028 Uiso 1 1 calc R U . . .
H34 H 0.687416 0.264423 0.619578 0.028 Uiso 1 1 calc R U . . .

loop_
_atom_site_aniso_label
_atom_site_aniso_U_11
_atom_site_aniso_U_22
_atom_site_aniso_U_33
_atom_site_aniso_U_23
_atom_site_aniso_U_13
_atom_site_aniso_U_12
O1 0.0303(14) 0.0244(13) 0.0205(12) 0.0032(10) 0.0011(10) 0.0102(10)
O2 0.0313(14) 0.0234(13) 0.0220(13) 0.0023(10) 0.0021(11) -0.0055(10)
N1 0.0190(14) 0.0238(15) 0.0161(14) 0.0001(11) 0.0023(11) 0.0069(11)
N2 0.0180(14) 0.0256(15) 0.0182(14) 0.0051(12) -0.0002(11) -0.0023(11)
C1 0.0176(16) 0.0195(16) 0.0204(17) 0.0027(13) -0.0017(13) -0.0020(12)
C2 0.0195(18) 0.044(2) 0.0171(17) 0.0034(15) 0.0011(14) -0.0007(15)
C3 0.0222(19) 0.046(2) 0.0244(19) -0.0107(17) 0.0025(15) -0.0021(16)
C4 0.0219(18) 0.0237(18) 0.039(2) -0.0119(16) 0.0018(16) -0.0033(14)
C5 0.0207(18) 0.0231(18) 0.034(2) 0.0095(15) 0.0051(15) 0.0049(14)
C6 0.0137(15) 0.0217(16) 0.0208(17) 0.0050(13) -0.0003(13) 0.0016(12)
C7 0.0200(17) 0.0307(19) 0.0219(18) 0.0072(15) 0.0017(14) 0.0029(14)
C8 0.0172(16) 0.0238(17) 0.0235(18) 0.0044(14) 0.0028(14) 0.0008(13)
C9 0.0152(16) 0.0240(17) 0.0181(16) 0.0042(13) 0.0018(12) -0.0006(13)
C10 0.0149(15) 0.0240(17) 0.0225(17) 0.0085(14) 0.0029(13) 0.0038(13)
C11 0.0152(16) 0.0183(16) 0.0238(17) 0.0020(13) 0.0031(13) 0.0007(12)
C12 0.0133(15) 0.0207(16) 0.0179(16) 0.0046(13) 0.0024(12) -0.0011(12)
C13 0.0155(15) 0.0192(16) 0.0211(16) 0.0036(13) 0.0007(13) 0.0034(12)
C14 0.0200(17) 0.0206(16) 0.0198(17) 0.0009(13) 0.0032(13) 0.0017(13)
C15 0.0182(16) 0.0235(17) 0.0182(16) -0.0022(13) 0.0023(13) 0.0064(13)
C16 0.0129(15) 0.0174(15) 0.0169(15) 0.0001(12) 0.0006(12) -0.0003(12)
C17 0.0179(16) 0.0174(15) 0.0204(16) 0.0017(13) 0.0023(13) -0.0002(12)
C18 0.0190(18) 0.052(2) 0.0164(17) 0.0029(16) 0.0051(14) 0.0024(16)
C19 0.0225(19) 0.065(3) 0.0243(19) 0.0272(19) 0.0009(15) 0.0055(18)
C20 0.0203(17) 0.0288(19) 0.035(2) 0.0182(16) 0.0043(15) 0.0057(14)
C21 0.0157(16) 0.0165(15) 0.0307(19) 0.0027(14) 0.0019(14) -0.0007(12)
C22 0.0199(17) 0.0282(18) 0.0190(16) 0.0033(14) 0.0017(13) 0.0073(14)
C23 0.0151(16) 0.0301(19) 0.0215(17) 0.0037(14) -0.0014(13) 0.0016(13)
C24 0.0224(17) 0.0197(16) 0.0193(16) -0.0062(13) 0.0014(13) -0.0028(13)
C25 0.0206(18) 0.036(2) 0.0245(18) 0.0112(16) 0.0053(14) -0.0011(15)
C26 0.0190(18) 0.0247(18) 0.041(2) 0.0034(16) 0.0038(16) 0.0010(14)
C27 0.0199(18) 0.0298(19) 0.032(2) -0.0033(16) 0.0051(15) 0.0024(15)
C28 0.0162(17) 0.039(2) 0.0194(17) 0.0009(15) 0.0014(13) -0.0010(14)
C29 0.0231(18) 0.0233(17) 0.0252(19) 0.0040(14) 0.0040(14) 0.0021(14)
C30 0.0193(17) 0.0212(16) 0.0217(17) 0.0027(13) 0.0029(14) 0.0037(13)
C31 0.0160(16) 0.0214(16) 0.0183(16) 0.0012(13) 0.0030(13) 0.0045(12)
C32 0.0168(16) 0.0218(17) 0.0237(17) 0.0006(14) 0.0036(13) 0.0020(13)
C33 0.0178(16) 0.0187(16) 0.0231(17) 0.0054(13) 0.0060(13) 0.0008(12)
C34 0.0142(15) 0.0214(16) 0.0153(15) 0.0010(12) 0.0036(12) 0.0052(12)
C35 0.0178(16) 0.0205(16) 0.0184(16) 0.0021(13) 0.0021(13) 0.0001(13)
C36 0.0193(16) 0.0218(16) 0.0202(17) 0.0063(13) 0.0033(13) 0.0026(13)
C37 0.0209(17) 0.0220(16) 0.0184(16) 0.0016(13) 0.0036(13) 0.0045(13)
C38 0.0159(16) 0.035(2) 0.0225(18) 0.0087(15) 0.0032(14) 0.0073(14)
C39 0.0166(16) 0.0307(19) 0.0228(18) 0.0075(15) 0.0043(13) 0.0020(14)
C40 0.0206(17) 0.0223(17) 0.0208(17) 0.0086(13) 0.0030(13) 0.0061(13)
C41 0.0212(18) 0.0280(19) 0.0282(19) -0.0018(15) 0.0079(15) 0.0045(14)
C42 0.0196(18) 0.0225(18) 0.047(2) 0.0105(16) 0.0088(16) 0.0035(14)
C43 0.0183(17) 0.0314(19) 0.0213(17) 0.0103(14) 0.0034(13) 0.0063(14)
C44 0.0201(17) 0.0289(18) 0.0209(17) 0.0026(14) 0.0040(14) -0.0043(14)

loop_
_atom_type_symbol
_atom_type_description
_atom_type_scat_dispersion_real
_atom_type_scat_dispersion_imag
_atom_type_scat_source
C C 0.0033 0.0016
;
International Tables for Crystallography
(Vol. C, Tables 4.2.6.8 and 6.1.1.4)
;
H H 0.0000 0.0000
;
International Tables for Crystallography
(Vol. C, Table 6.1.1.4)
;
O O 0.0106 0.0060
;
International Tables for Crystallography
(Vol. C, Tables 4.2.6.8 and 6.1.1.4)
;
N N 0.0061 0.0033
;
International Tables for Crystallography
(Vol. C, Tables 4.2.6.8 and 6.1.1.4)
;

loop_
_geom_angle_atom_site_label_1
_geom_angle_atom_site_label_2
_geom_angle_atom_site_label_3
_geom_angle
_geom_angle_site_symmetry_1
_geom_angle_site_symmetry_3
_geom_angle_publ_flag
C21 O1 C22 111.2(3) . . ?
C43 O2 C44 110.5(3) . . ?
C12 N1 C22 122.3(3) . . ?
C12 N1 C15 121.6(3) . . ?
C22 N1 C15 113.4(3) . . ?
C34 N2 C44 122.0(3) . . ?
C34 N2 C37 120.7(3) . . ?
C44 N2 C37 114.0(3) . . ?
C2 C1 C6 120.4(3) . . ?
C2 C1 H1 119.8 . . ?
C6 C1 H1 119.8 . . ?
C1 C2 C3 121.0(4) . . ?
C1 C2 H2 119.5 . . ?
C3 C2 H2 119.5 . . ?
C4 C3 C2 119.5(4) . . ?
C4 C3 H3 120.3 . . ?
C2 C3 H3 120.3 . . ?
C3 C4 C5 120.7(3) . . ?
C3 C4 H4 119.7 . . ?
C5 C4 H4 119.7 . . ?
C4 C5 C6 120.3(3) . . ?
C4 C5 H5 119.9 . . ?
C6 C5 H5 119.9 . . ?
C1 C6 C5 118.2(3) . . ?
C1 C6 C7 121.9(3) . . ?
C5 C6 C7 119.8(3) . . ?
C8 C7 C6 177.3(4) . . ?
C7 C8 C9 178.3(4) . . ?
C10 C9 C14 117.8(3) . . ?
C10 C9 C8 121.4(3) . . ?
C14 C9 C8 120.7(3) . . ?
C9 C10 C11 121.6(3) . . ?
C9 C10 H6 119.2 . . ?
C11 C10 H6 119.2 . . ?
C10 C11 C12 120.3(3) . . ?
C10 C11 H7 119.9 . . ?
C12 C11 H7 119.9 . . ?
N1 C12 C13 122.0(3) . . ?
N1 C12 C11 120.1(3) . . ?
C13 C12 C11 117.9(3) . . ?
C14 C13 C12 121.3(3) . . ?
C14 C13 H8 119.3 . . ?
C12 C13 H8 119.3 . . ?
C13 C14 C9 121.0(3) . . ?
C13 C14 H9 119.5 . . ?
C9 C14 H9 119.5 . . ?
N1 C15 C16 111.0(3) . . ?
N1 C15 H10 109.4 . . ?
C16 C15 H10 109.4 . . ?
N1 C15 H11 109.4 . . ?
C16 C15 H11 109.4 . . ?
H10 C15 H11 108.0 . . ?
C21 C16 C17 119.1(3) . . ?
C21 C16 C15 121.8(3) . . ?
C17 C16 C15 119.1(3) . . ?
C18 C17 C16 120.5(3) . . ?
C18 C17 H12 119.7 . . ?
C16 C17 H12 119.7 . . ?
C17 C18 C19 119.3(4) . . ?
C17 C18 H13 120.4 . . ?
C19 C18 H13 120.4 . . ?
C20 C19 C18 120.9(3) . . ?
C20 C19 H14 119.6 . . ?
C18 C19 H14 119.6 . . ?
C19 C20 C21 118.9(3) . . ?
C19 C20 H15 120.6 . . ?
C21 C20 H15 120.6 . . ?
C20 C21 C16 121.3(3) . . ?
C20 C21 O1 118.9(3) . . ?
C16 C21 O1 119.9(3) . . ?
O1 C22 N1 110.8(3) . . ?
O1 C22 H16 109.5 . . ?
N1 C22 H16 109.5 . . ?
O1 C22 H17 109.5 . . ?
N1 C22 H17 109.5 . . ?
H16 C22 H17 108.1 . . ?
C24 C23 C28 118.8(3) . . ?
C24 C23 H18 120.6 . . ?
C28 C23 H18 120.6 . . ?
C25 C24 C23 120.1(3) . . ?
C25 C24 H19 119.9 . . ?
C23 C24 H19 119.9 . . ?
C26 C25 C24 120.8(4) . . ?
C26 C25 H20 119.6 . . ?
C24 C25 H20 119.6 . . ?
C27 C26 C25 120.4(4) . . ?
C27 C26 H21 119.8 . . ?
C25 C26 H21 119.8 . . ?
C26 C27 C28 120.3(4) . . ?
C26 C27 H22 119.9 . . ?
C28 C27 H22 119.9 . . ?
C27 C28 C23 119.5(3) . . ?
C27 C28 C29 119.5(3) . . ?
C23 C28 C29 120.9(3) . . ?
C30 C29 C28 177.4(4) . . ?
C29 C30 C31 178.1(4) . . ?
C32 C31 C36 117.8(3) . . ?
C32 C31 C30 121.7(3) . . ?
C36 C31 C30 120.4(3) . . ?
C31 C32 C33 121.3(3) . . ?
C31 C32 H23 119.4 . . ?
C33 C32 H23 119.4 . . ?
C32 C33 C34 121.0(3) . . ?
C32 C33 H24 119.5 . . ?
C34 C33 H24 119.5 . . ?
N2 C34 C33 120.6(3) . . ?
N2 C34 C35 121.7(3) . . ?
C33 C34 C35 117.7(3) . . ?
C36 C35 C34 121.3(3) . . ?
C36 C35 H25 119.4 . . ?
C34 C35 H25 119.4 . . ?
C35 C36 C31 120.9(3) . . ?
C35 C36 H26 119.6 . . ?
C31 C36 H26 119.6 . . ?
N2 C37 C38 110.0(3) . . ?
N2 C37 H27 109.7 . . ?
C38 C37 H27 109.7 . . ?
N2 C37 H28 109.7 . . ?
C38 C37 H28 109.7 . . ?
H27 C37 H28 108.2 . . ?
C39 C38 C43 117.2(3) . . ?
C39 C38 C37 121.0(3) . . ?
C43 C38 C37 121.8(3) . . ?
C38 C39 C40 123.0(3) . . ?
C38 C39 H29 118.5 . . ?
C40 C39 H29 118.5 . . ?
C41 C40 C39 119.6(3) . . ?
C41 C40 H30 120.2 . . ?
C39 C40 H30 120.2 . . ?
C40 C41 C42 119.1(3) . . ?
C40 C41 H31 120.4 . . ?
C42 C41 H31 120.4 . . ?
C41 C42 C43 119.5(3) . . ?
C41 C42 H32 120.3 . . ?
C43 C42 H32 120.3 . . ?
O2 C43 C38 120.6(3) . . ?
O2 C43 C42 117.8(3) . . ?
C38 C43 C42 121.6(3) . . ?
O2 C44 N2 110.2(3) . . ?
O2 C44 H33 109.6 . . ?
N2 C44 H33 109.6 . . ?
O2 C44 H34 109.6 . . ?
N2 C44 H34 109.6 . . ?
H33 C44 H34 108.1 . . ?

loop_
_geom_bond_atom_site_label_1
_geom_bond_atom_site_label_2
_geom_bond_distance
_geom_bond_site_symmetry_2
_geom_bond_publ_flag
O1 C21 1.394(4) . ?
O1 C22 1.426(4) . ?
O2 C43 1.380(4) . ?
O2 C44 1.431(4) . ?
N1 C12 1.388(4) . ?
N1 C22 1.440(4) . ?
N1 C15 1.458(4) . ?
N2 C34 1.395(4) . ?
N2 C44 1.441(4) . ?
N2 C37 1.446(4) . ?
C1 C2 1.377(5) . ?
C1 C6 1.392(5) . ?
C1 H1 0.9500 . ?
C2 C3 1.386(6) . ?
C2 H2 0.9500 . ?
C3 C4 1.370(6) . ?
C3 H3 0.9500 . ?
C4 C5 1.383(5) . ?
C4 H4 0.9500 . ?
C5 C6 1.411(5) . ?
C5 H5 0.9500 . ?
C6 C7 1.421(5) . ?
C7 C8 1.196(5) . ?
C8 C9 1.437(5) . ?
C9 C10 1.385(5) . ?
C9 C14 1.412(5) . ?
C10 C11 1.388(5) . ?
C10 H6 0.9500 . ?
C11 C12 1.414(5) . ?
C11 H7 0.9500 . ?
C12 C13 1.397(5) . ?
C13 C14 1.374(5) . ?
C13 H8 0.9500 . ?
C14 H9 0.9500 . ?
C15 C16 1.522(4) . ?
C15 H10 0.9900 . ?
C15 H11 0.9900 . ?
C16 C21 1.389(5) . ?
C16 C17 1.396(4) . ?
C17 C18 1.375(5) . ?
C17 H12 0.9500 . ?
C18 C19 1.404(6) . ?
C18 H13 0.9500 . ?
C19 C20 1.382(6) . ?
C19 H14 0.9500 . ?
C20 C21 1.383(5) . ?
C20 H15 0.9500 . ?
C22 H16 0.9900 . ?
C22 H17 0.9900 . ?
C23 C24 1.387(5) . ?
C23 C28 1.411(5) . ?
C23 H18 0.9500 . ?
C24 C25 1.385(5) . ?
C24 H19 0.9500 . ?
C25 C26 1.368(5) . ?
C25 H20 0.9500 . ?
C26 C27 1.367(6) . ?
C26 H21 0.9500 . ?
C27 C28 1.396(5) . ?
C27 H22 0.9500 . ?
C28 C29 1.438(5) . ?
C29 C30 1.199(5) . ?
C30 C31 1.439(5) . ?
C31 C32 1.389(5) . ?
C31 C36 1.411(5) . ?
C32 C33 1.394(5) . ?
C32 H23 0.9500 . ?
C33 C34 1.398(5) . ?
C33 H24 0.9500 . ?
C34 C35 1.404(5) . ?
C35 C36 1.383(5) . ?
C35 H25 0.9500 . ?
C36 H26 0.9500 . ?
C37 C38 1.525(5) . ?
C37 H27 0.9900 . ?
C37 H28 0.9900 . ?
C38 C39 1.383(5) . ?
C38 C43 1.387(5) . ?
C39 C40 1.392(5) . ?
C39 H29 0.9500 . ?
C40 C41 1.388(5) . ?
C40 H30 0.9500 . ?
C41 C42 1.407(5) . ?
C41 H31 0.9500 . ?
C42 C43 1.412(6) . ?
C42 H32 0.9500 . ?
C44 H33 0.9900 . ?
C44 H34 0.9900 . ?

loop_
_geom_torsion_atom_site_label_1
_geom_torsion_atom_site_label_2
_geom_torsion_atom_site_label_3
_geom_torsion_atom_site_label_4
_geom_torsion
_geom_torsion_site_symmetry_1
_geom_torsion_site_symmetry_2
_geom_torsion_site_symmetry_3
_geom_torsion_site_symmetry_4
_geom_torsion_publ_flag
C6 C1 C2 C3 0.9(6) . . . . ?
C1 C2 C3 C4 0.1(6) . . . . ?
C2 C3 C4 C5 -0.6(6) . . . . ?
C3 C4 C5 C6 0.1(6) . . . . ?
C2 C1 C6 C5 -1.3(5) . . . . ?
C2 C1 C6 C7 174.8(3) . . . . ?
C4 C5 C6 C1 0.8(5) . . . . ?
C4 C5 C6 C7 -175.4(3) . . . . ?
C14 C9 C10 C11 -1.5(5) . . . . ?
C8 C9 C10 C11 177.6(3) . . . . ?
C9 C10 C11 C12 0.7(5) . . . . ?
C22 N1 C12 C13 26.2(5) . . . . ?
C15 N1 C12 C13 -173.8(3) . . . . ?
C22 N1 C12 C11 -156.1(3) . . . . ?
C15 N1 C12 C11 3.8(5) . . . . ?
C10 C11 C12 N1 -177.2(3) . . . . ?
C10 C11 C12 C13 0.6(5) . . . . ?
N1 C12 C13 C14 176.6(3) . . . . ?
C11 C12 C13 C14 -1.1(5) . . . . ?
C12 C13 C14 C9 0.3(5) . . . . ?
C10 C9 C14 C13 1.0(5) . . . . ?
C8 C9 C14 C13 -178.1(3) . . . . ?
C12 N1 C15 C16 168.5(3) . . . . ?
C22 N1 C15 C16 -29.9(4) . . . . ?
N1 C15 C16 C21 -2.2(5) . . . . ?
N1 C15 C16 C17 178.2(3) . . . . ?
C21 C16 C17 C18 -0.9(5) . . . . ?
C15 C16 C17 C18 178.7(3) . . . . ?
C16 C17 C18 C19 -0.3(5) . . . . ?
C17 C18 C19 C20 0.5(6) . . . . ?
C18 C19 C20 C21 0.5(6) . . . . ?
C19 C20 C21 C16 -1.7(5) . . . . ?
C19 C20 C21 O1 177.1(3) . . . . ?
C17 C16 C21 C20 1.9(5) . . . . ?
C15 C16 C21 C20 -177.7(3) . . . . ?
C17 C16 C21 O1 -176.9(3) . . . . ?
C15 C16 C21 O1 3.5(5) . . . . ?
C22 O1 C21 C20 -151.5(3) . . . . ?
C22 O1 C21 C16 27.4(4) . . . . ?
C21 O1 C22 N1 -60.4(4) . . . . ?
C12 N1 C22 O1 -135.6(3) . . . . ?
C15 N1 C22 O1 63.0(4) . . . . ?
C28 C23 C24 C25 -1.7(5) . . . . ?
C23 C24 C25 C26 -0.6(5) . . . . ?
C24 C25 C26 C27 1.9(6) . . . . ?
C25 C26 C27 C28 -0.8(6) . . . . ?
C26 C27 C28 C23 -1.5(6) . . . . ?
C26 C27 C28 C29 175.7(4) . . . . ?
C24 C23 C28 C27 2.7(5) . . . . ?
C24 C23 C28 C29 -174.4(3) . . . . ?
C36 C31 C32 C33 1.2(5) . . . . ?
C30 C31 C32 C33 -177.5(3) . . . . ?
C31 C32 C33 C34 -0.2(5) . . . . ?
C44 N2 C34 C33 155.5(3) . . . . ?
C37 N2 C34 C33 -2.8(5) . . . . ?
C44 N2 C34 C35 -26.9(5) . . . . ?
C37 N2 C34 C35 174.8(3) . . . . ?
C32 C33 C34 N2 176.7(3) . . . . ?
C32 C33 C34 C35 -1.0(5) . . . . ?
N2 C34 C35 C36 -176.5(3) . . . . ?
C33 C34 C35 C36 1.2(5) . . . . ?
C34 C35 C36 C31 -0.2(5) . . . . ?
C32 C31 C36 C35 -1.0(5) . . . . ?
C30 C31 C36 C35 177.7(3) . . . . ?
C34 N2 C37 C38 -169.0(3) . . . . ?
C44 N2 C37 C38 31.1(4) . . . . ?
N2 C37 C38 C39 179.0(3) . . . . ?
N2 C37 C38 C43 1.7(5) . . . . ?
C43 C38 C39 C40 -1.3(5) . . . . ?
C37 C38 C39 C40 -178.7(3) . . . . ?
C38 C39 C40 C41 2.0(5) . . . . ?
C39 C40 C41 C42 -0.7(5) . . . . ?
C40 C41 C42 C43 -1.3(5) . . . . ?
C44 O2 C43 C38 -27.5(4) . . . . ?
C44 O2 C43 C42 152.5(3) . . . . ?
C39 C38 C43 O2 179.2(3) . . . . ?
C37 C38 C43 O2 -3.4(5) . . . . ?
C39 C38 C43 C42 -0.7(5) . . . . ?
C37 C38 C43 C42 176.7(3) . . . . ?
C41 C42 C43 O2 -178.0(3) . . . . ?
C41 C42 C43 C38 2.0(5) . . . . ?
C43 O2 C44 N2 60.5(4) . . . . ?
C34 N2 C44 O2 136.0(3) . . . . ?
C37 N2 C44 O2 -64.4(4) . . . . ?
